data_1565749
loop_
_publ_author_name
'Yakubu, Abdallah'
'Suzuki, Takayoshi'
'Kita, Masakazu'

_publ_section_title
;
 Dinuclear lanthanoid(III) dithiocarbamato complexes bridged by
 (E)-N-benzylidenepicolinohydrazonate: Syntheses, crystal structures and
 spectroscopic properties
;
_journal_name_full 'Inorganica Chimica Acta'
_journal_page_first 119124
_journal_paper_doi 10.1016/j.ica.2019.119124
_journal_volume 498
_journal_year 2019
_chemical_formula_moiety 'C38 H44 Eu2 N10 O2 S8'
_chemical_formula_sum 'C38 H44 Eu2 N10 O2 S8'
_chemical_formula_weight 1233.23
_space_group_crystal_system triclinic
_space_group_IT_number 2
_space_group_name_Hall '-P 1'
_space_group_name_H-M_alt 'P -1'
_atom_sites_solution_hydrogens geom
_atom_sites_solution_primary direct
_atom_sites_solution_secondary difmap
_audit_creation_method SHELXL-2014/7
_cell_angle_alpha 112.243(3)
_cell_angle_beta 100.984(3)
_cell_angle_gamma 92.196(4)
_cell_formula_units_Z 1
_cell_length_a 9.6169(16)
_cell_length_b 11.571(2)
_cell_length_c 11.920(2)
_cell_measurement_reflns_used 5675
_cell_measurement_temperature 188(2)
_cell_measurement_theta_max 27.51
_cell_measurement_theta_min 3.07
_cell_volume 1196.3(4)
_computing_cell_refinement 'RAPID AUTO'
_computing_data_collection 'RAPID AUTO (Rigaku)'
_computing_data_reduction 'RAPID AUTO'
_computing_molecular_graphics 'CrystalStructure 4.3'
_computing_publication_material 'CrystalStructure 4.3 (Rigaku, 2018)'
_computing_structure_refinement 'SHELXL-2014/7 (Sheldrick, 2014)'
_computing_structure_solution 'SHELXT Version 2014/5 (Sheldrick, 2014)'
_diffrn_ambient_temperature 188(2)
_diffrn_detector_area_resol_mean 10.000
_diffrn_measured_fraction_theta_full 0.998
_diffrn_measured_fraction_theta_max 0.993
_diffrn_measurement_device_type 'Rigaku R-AXIS RAPID'
_diffrn_measurement_method \w
_diffrn_radiation_type MoK\a
_diffrn_radiation_wavelength 0.71075
_diffrn_reflns_av_R_equivalents 0.0659
_diffrn_reflns_av_unetI/netI 0.0759
_diffrn_reflns_Laue_measured_fraction_full 0.998
_diffrn_reflns_Laue_measured_fraction_max 0.993
_diffrn_reflns_limit_h_max 12
_diffrn_reflns_limit_h_min -12
_diffrn_reflns_limit_k_max 15
_diffrn_reflns_limit_k_min -15
_diffrn_reflns_limit_l_max 15
_diffrn_reflns_limit_l_min -15
_diffrn_reflns_number 11827
_diffrn_reflns_point_group_measured_fraction_full 0.998
_diffrn_reflns_point_group_measured_fraction_max 0.993
_diffrn_reflns_theta_full 25.242
_diffrn_reflns_theta_max 27.484
_diffrn_reflns_theta_min 3.068
_exptl_absorpt_coefficient_mu 2.991
_exptl_absorpt_correction_T_max 0.742
_exptl_absorpt_correction_T_min 0.591
_exptl_absorpt_correction_type numerical
_exptl_absorpt_process_details 'NUMABS (Rigaku, 1999)'
_exptl_crystal_colour green
_exptl_crystal_density_diffrn 1.712
_exptl_crystal_density_method 'not measured'
_exptl_crystal_description platelet
_exptl_crystal_F_000 612
_exptl_crystal_size_max 0.200
_exptl_crystal_size_mid 0.150
_exptl_crystal_size_min 0.100
_refine_diff_density_max 1.479
_refine_diff_density_min -2.055
_refine_diff_density_rms 0.227
_refine_ls_extinction_coef .
_refine_ls_extinction_method none
_refine_ls_goodness_of_fit_ref 1.191
_refine_ls_hydrogen_treatment constr
_refine_ls_matrix_type full
_refine_ls_number_parameters 271
_refine_ls_number_reflns 5426
_refine_ls_number_restraints 0
_refine_ls_restrained_S_all 1.191
_refine_ls_R_factor_all 0.0813
_refine_ls_R_factor_gt 0.0488
_refine_ls_shift/su_max 0.000
_refine_ls_shift/su_mean 0.000
_refine_ls_structure_factor_coef Fsqd
_refine_ls_weighting_details 'w=1/[\s^2^(Fo^2^)+(0.0974P)^2^] where P=(Fo^2^+2Fc^2^)/3'
_refine_ls_weighting_scheme calc
_refine_ls_wR_factor_gt 0.1249
_refine_ls_wR_factor_ref 0.1903
_reflns_Friedel_coverage 0.000
_reflns_Friedel_fraction_full .
_reflns_Friedel_fraction_max .
_reflns_number_gt 3929
_reflns_number_total 5426
_reflns_threshold_expression 'I > 2\s(I)'
_cod_data_source_file 5a_Eu_Me2dtc_bphz.cif
_cod_data_source_block '[Eu2(Me2dtc)4(Lbph)]'
_cod_database_code 1565749
_shelx_shelxl_version_number 2014/7
_shelx_space_group_comment
;
The symmetry employed for this shelxl refinement is uniquely defined
by the following loop, which should always be used as a source of
symmetry information in preference to the above space-group names.
They are only intended as comments.
;
_shelx_estimated_absorpt_t_min 0.586
_shelx_estimated_absorpt_t_max 0.754

loop_
_space_group_symop_operation_xyz
'x, y, z'
'-x, -y, -z'

loop_
_atom_site_label
_atom_site_type_symbol
_atom_site_fract_x
_atom_site_fract_y
_atom_site_fract_z
_atom_site_U_iso_or_equiv
_atom_site_adp_type
_atom_site_occupancy
_atom_site_site_symmetry_order
_atom_site_calc_flag
_atom_site_refinement_flags_posn
_atom_site_refinement_flags_adp
_atom_site_refinement_flags_occupancy
_atom_site_disorder_assembly
_atom_site_disorder_group
Eu1 Eu 0.45528(4) 0.64024(4) 0.64303(3) 0.04229(18) Uani 1 1 d . . . . .
S1 S 0.4231(3) 0.7409(2) 0.4562(2) 0.0588(6) Uani 1 1 d . . . . .
S2 S 0.3143(3) 0.8595(3) 0.6842(3) 0.0668(7) Uani 1 1 d . . . . .
S3 S 0.4598(3) 0.7490(3) 0.9027(2) 0.0633(6) Uani 1 1 d . . . . .
S4 S 0.6127(3) 0.5298(3) 0.7986(3) 0.0658(7) Uani 1 1 d . . . . .
O1 O 0.3706(5) 0.4416(5) 0.4768(5) 0.0440(12) Uani 1 1 d . . . . .
N1 N 0.2092(7) 0.5364(7) 0.6373(6) 0.0450(16) Uani 1 1 d . . . . .
N2 N 0.2109(7) 0.2591(7) 0.3701(6) 0.0473(16) Uani 1 1 d . . . . .
N3 N 0.3110(7) 0.2234(7) 0.2949(6) 0.0484(17) Uani 1 1 d . . . . .
N4 N 0.2876(11) 0.9431(9) 0.5025(10) 0.085(3) Uani 1 1 d . . . . .
N5 N 0.6137(10) 0.6440(10) 1.0393(8) 0.084(3) Uani 1 1 d . . . . .
C1 C 0.1252(9) 0.5886(9) 0.7187(8) 0.052(2) Uani 1 1 d . . . . .
H1 H 0.1552 0.6714 0.7798 0.063 Uiso 1 1 calc R U . . .
C2 C 0.0003(8) 0.5278(9) 0.7166(8) 0.051(2) Uani 1 1 d . . . . .
H2 H -0.0562 0.5691 0.7737 0.062 Uiso 1 1 calc R U . . .
C3 C -0.0443(9) 0.4059(10) 0.6314(9) 0.060(2) Uani 1 1 d . . . . .
H3 H -0.1292 0.3610 0.6314 0.073 Uiso 1 1 calc R U . . .
C4 C 0.0381(9) 0.3504(10) 0.5456(9) 0.056(2) Uani 1 1 d . . . . .
H4 H 0.0101 0.2673 0.4846 0.067 Uiso 1 1 calc R U . . .
C5 C 0.1624(8) 0.4197(8) 0.5515(7) 0.0405(17) Uani 1 1 d . . . . .
C6 C 0.2555(9) 0.3691(7) 0.4595(7) 0.0432(18) Uani 1 1 d . . . . .
C7 C 0.2765(9) 0.1145(9) 0.1981(8) 0.053(2) Uani 1 1 d . . . . .
H7 H 0.3450 0.0950 0.1479 0.063 Uiso 1 1 calc R U . . .
C8 C 0.1546(9) 0.0195(9) 0.1541(7) 0.051(2) Uani 1 1 d . . . . .
C9 C 0.0199(10) 0.0368(10) 0.1766(9) 0.058(2) Uani 1 1 d . . . . .
H9 H 0.0002 0.1172 0.2279 0.070 Uiso 1 1 calc R U . . .
C10 C -0.0874(11) -0.0656(11) 0.1228(10) 0.069(3) Uani 1 1 d . . . . .
H10 H -0.1810 -0.0528 0.1360 0.083 Uiso 1 1 calc R U . . .
C11 C -0.0617(13) -0.1838(11) 0.0517(10) 0.076(3) Uani 1 1 d . . . . .
H11 H -0.1356 -0.2524 0.0175 0.091 Uiso 1 1 calc R U . . .
C12 C 0.0760(13) -0.2012(11) 0.0307(9) 0.076(3) Uani 1 1 d . . . . .
H12 H 0.0959 -0.2829 -0.0173 0.091 Uiso 1 1 calc R U . . .
C13 C 0.1831(10) -0.1011(10) 0.0788(9) 0.063(3) Uani 1 1 d . . . . .
H13 H 0.2752 -0.1132 0.0615 0.076 Uiso 1 1 calc R U . . .
C14 C 0.3375(10) 0.8563(9) 0.5434(9) 0.060(2) Uani 1 1 d . . . . .
C15 C 0.3045(17) 0.9395(14) 0.3838(12) 0.106(5) Uani 1 1 d . . . . .
H15A H 0.2620 1.0096 0.3691 0.128 Uiso 1 1 calc R U . . .
H15B H 0.4062 0.9469 0.3836 0.128 Uiso 1 1 calc R U . . .
H15C H 0.2566 0.8597 0.3181 0.128 Uiso 1 1 calc R U . . .
C16 C 0.2118(17) 1.0400(14) 0.5674(15) 0.119(6) Uani 1 1 d . . . . .
H16A H 0.1862 1.0919 0.5197 0.142 Uiso 1 1 calc R U . . .
H16B H 0.1249 1.0027 0.5785 0.142 Uiso 1 1 calc R U . . .
H16C H 0.2720 1.0925 0.6490 0.142 Uiso 1 1 calc R U . . .
C17 C 0.5658(10) 0.6421(10) 0.9256(9) 0.063(3) Uani 1 1 d . . . . .
C18 C 0.5729(17) 0.7347(14) 1.1440(9) 0.117(6) Uani 1 1 d . . . . .
H18A H 0.6172 0.7230 1.2195 0.140 Uiso 1 1 calc R U . . .
H18B H 0.6047 0.8196 1.1521 0.140 Uiso 1 1 calc R U . . .
H18C H 0.4689 0.7239 1.1322 0.140 Uiso 1 1 calc R U . . .
C19 C 0.7064(15) 0.5590(16) 1.0647(13) 0.109(5) Uani 1 1 d . . . . .
H19A H 0.7274 0.5779 1.1540 0.131 Uiso 1 1 calc R U . . .
H19B H 0.6598 0.4725 1.0188 0.131 Uiso 1 1 calc R U . . .
H19C H 0.7955 0.5684 1.0388 0.131 Uiso 1 1 calc R U . . .

loop_
_atom_site_aniso_label
_atom_site_aniso_U_11
_atom_site_aniso_U_22
_atom_site_aniso_U_33
_atom_site_aniso_U_23
_atom_site_aniso_U_13
_atom_site_aniso_U_12
Eu1 0.0419(3) 0.0399(3) 0.0447(3) 0.01477(19) 0.01332(18) 0.00050(17)
S1 0.0677(14) 0.0580(15) 0.0612(13) 0.0313(12) 0.0216(11) 0.0104(11)
S2 0.0723(15) 0.0533(15) 0.0796(16) 0.0236(13) 0.0313(14) 0.0182(12)
S3 0.0705(15) 0.0641(17) 0.0490(12) 0.0127(11) 0.0213(11) -0.0043(12)
S4 0.0646(14) 0.0737(18) 0.0693(15) 0.0392(14) 0.0142(12) 0.0108(13)
O1 0.043(3) 0.039(3) 0.053(3) 0.021(3) 0.010(2) 0.001(2)
N1 0.040(3) 0.048(4) 0.041(3) 0.013(3) 0.008(3) -0.004(3)
N2 0.040(3) 0.050(4) 0.052(4) 0.020(3) 0.010(3) 0.000(3)
N3 0.050(4) 0.044(4) 0.047(4) 0.012(3) 0.018(3) -0.005(3)
N4 0.095(7) 0.053(6) 0.094(7) 0.031(5) -0.015(6) 0.013(5)
N5 0.081(6) 0.101(8) 0.065(5) 0.047(6) -0.016(5) -0.041(6)
C1 0.057(5) 0.048(5) 0.045(4) 0.006(4) 0.020(4) 0.008(4)
C2 0.034(4) 0.068(6) 0.045(4) 0.013(4) 0.011(4) 0.009(4)
C3 0.040(4) 0.077(7) 0.058(5) 0.023(5) 0.007(4) -0.012(4)
C4 0.051(5) 0.058(6) 0.056(5) 0.019(4) 0.013(4) 0.002(4)
C5 0.038(4) 0.045(5) 0.045(4) 0.023(4) 0.013(3) 0.008(3)
C6 0.047(4) 0.032(4) 0.046(4) 0.012(3) 0.009(4) 0.001(3)
C7 0.048(5) 0.055(6) 0.049(4) 0.015(4) 0.013(4) -0.008(4)
C8 0.052(5) 0.052(5) 0.038(4) 0.006(4) 0.012(4) -0.005(4)
C9 0.056(5) 0.055(6) 0.061(5) 0.019(5) 0.015(4) 0.005(4)
C10 0.060(6) 0.065(7) 0.073(6) 0.016(6) 0.017(5) -0.001(5)
C11 0.086(8) 0.062(7) 0.067(6) 0.012(6) 0.023(6) -0.020(6)
C12 0.101(8) 0.055(7) 0.053(5) 0.002(5) 0.022(6) -0.011(6)
C13 0.058(5) 0.065(7) 0.055(5) 0.008(5) 0.026(4) -0.001(5)
C14 0.050(5) 0.051(6) 0.072(6) 0.025(5) -0.003(4) -0.009(4)
C15 0.150(13) 0.083(10) 0.089(9) 0.052(8) -0.007(9) 0.019(9)
C16 0.124(12) 0.078(10) 0.125(12) 0.027(9) -0.016(10) 0.042(9)
C17 0.061(5) 0.073(7) 0.054(5) 0.027(5) 0.013(4) -0.018(5)
C18 0.174(15) 0.105(11) 0.037(5) 0.008(6) 0.004(7) -0.059(10)
C19 0.100(10) 0.142(14) 0.102(10) 0.086(10) -0.015(8) -0.022(9)

loop_
_atom_type_symbol
_atom_type_description
_atom_type_scat_dispersion_real
_atom_type_scat_dispersion_imag
_atom_type_scat_source
C C 0.0033 0.0016 'International Tables Vol C Tables 4.2.6.8 and 6.1.1.4'
H H 0.0000 0.0000 'International Tables Vol C Tables 4.2.6.8 and 6.1.1.4'
N N 0.0061 0.0033 'International Tables Vol C Tables 4.2.6.8 and 6.1.1.4'
O O 0.0106 0.0060 'International Tables Vol C Tables 4.2.6.8 and 6.1.1.4'
Eu Eu -0.1578 3.6682 'International Tables Vol C Tables 4.2.6.8 and 6.1.1.4'
S S 0.1246 0.1234 'International Tables Vol C Tables 4.2.6.8 and 6.1.1.4'

loop_
_geom_angle_atom_site_label_1
_geom_angle_atom_site_label_2
_geom_angle_atom_site_label_3
_geom_angle
_geom_angle_site_symmetry_1
_geom_angle_site_symmetry_3
O1 Eu1 O1 67.1(2) . 2_666
O1 Eu1 N3 130.6(2) . 2_666
O1 Eu1 N3 63.5(2) 2_666 2_666
O1 Eu1 N1 63.9(2) . .
O1 Eu1 N1 130.5(2) 2_666 .
N3 Eu1 N1 165.0(2) 2_666 .
O1 Eu1 S2 124.60(14) . .
O1 Eu1 S2 132.00(14) 2_666 .
N3 Eu1 S2 88.70(19) 2_666 .
N1 Eu1 S2 83.87(17) . .
O1 Eu1 S1 86.01(14) . .
O1 Eu1 S1 73.62(13) 2_666 .
N3 Eu1 S1 78.60(17) 2_666 .
N1 Eu1 S1 109.06(16) . .
S2 Eu1 S1 62.48(8) . .
O1 Eu1 S3 135.94(14) . .
O1 Eu1 S3 134.52(13) 2_666 .
N3 Eu1 S3 84.15(17) 2_666 .
N1 Eu1 S3 81.26(15) . .
S2 Eu1 S3 73.53(9) . .
S1 Eu1 S3 132.71(8) . .
O1 Eu1 S4 93.06(14) . .
O1 Eu1 S4 81.38(14) 2_666 .
N3 Eu1 S4 81.86(18) 2_666 .
N1 Eu1 S4 94.30(16) . .
S2 Eu1 S4 135.33(9) . .
S1 Eu1 S4 153.25(8) . .
S3 Eu1 S4 62.15(8) . .
O1 Eu1 C6 87.30(19) . 2_666
O1 Eu1 C6 20.51(18) 2_666 2_666
N3 Eu1 C6 43.3(2) 2_666 2_666
N1 Eu1 C6 151.0(2) . 2_666
S2 Eu1 C6 117.88(16) . 2_666
S1 Eu1 C6 69.94(15) . 2_666
S3 Eu1 C6 121.68(15) . 2_666
S4 Eu1 C6 83.30(16) . 2_666
O1 Eu1 Eu1 33.71(13) . 2_666
O1 Eu1 Eu1 33.42(13) 2_666 2_666
N3 Eu1 Eu1 96.89(16) 2_666 2_666
N1 Eu1 Eu1 97.35(15) . 2_666
S2 Eu1 Eu1 137.94(6) . 2_666
S1 Eu1 Eu1 77.80(6) . 2_666
S3 Eu1 Eu1 148.42(6) . 2_666
S4 Eu1 Eu1 86.65(6) . 2_666
C6 Eu1 Eu1 53.68(14) 2_666 2_666
C14 S1 Eu1 89.2(4) . .
C14 S2 Eu1 89.1(4) . .
C17 S3 Eu1 90.0(3) . .
C17 S4 Eu1 88.9(4) . .
C6 O1 Eu1 127.0(5) . .
C6 O1 Eu1 119.1(5) . 2_666
Eu1 O1 Eu1 112.9(2) . 2_666
C5 N1 C1 116.6(7) . .
C5 N1 Eu1 118.3(5) . .
C1 N1 Eu1 125.0(6) . .
C6 N2 N3 110.2(7) . .
C7 N3 N2 116.3(7) . .
C7 N3 Eu1 124.4(6) . 2_666
N2 N3 Eu1 119.2(5) . 2_666
C14 N4 C16 124.1(12) . .
C14 N4 C15 120.5(11) . .
C16 N4 C15 115.4(11) . .
C17 N5 C18 120.1(12) . .
C17 N5 C19 123.8(12) . .
C18 N5 C19 116.1(10) . .
C2 C1 N1 123.1(8) . .
C2 C1 H1 118.5 . .
N1 C1 H1 118.5 . .
C1 C2 C3 120.0(8) . .
C1 C2 H2 120.0 . .
C3 C2 H2 120.0 . .
C2 C3 C4 118.3(8) . .
C2 C3 H3 120.8 . .
C4 C3 H3 120.8 . .
C5 C4 C3 118.3(9) . .
C5 C4 H4 120.9 . .
C3 C4 H4 120.9 . .
N1 C5 C4 123.6(8) . .
N1 C5 C6 114.4(7) . .
C4 C5 C6 122.0(8) . .
O1 C6 N2 126.9(8) . .
O1 C6 C5 116.1(7) . .
N2 C6 C5 117.0(7) . .
O1 C6 Eu1 40.4(4) . 2_666
N2 C6 Eu1 87.1(5) . 2_666
C5 C6 Eu1 155.3(5) . 2_666
N3 C7 C8 132.3(8) . .
N3 C7 H7 113.8 . .
C8 C7 H7 113.8 . .
C9 C8 C13 119.9(8) . .
C9 C8 C7 126.8(9) . .
C13 C8 C7 113.3(8) . .
C8 C9 C10 119.2(10) . .
C8 C9 H9 120.4 . .
C10 C9 H9 120.4 . .
C11 C10 C9 122.0(10) . .
C11 C10 H10 119.0 . .
C9 C10 H10 119.0 . .
C10 C11 C12 118.6(10) . .
C10 C11 H11 120.7 . .
C12 C11 H11 120.7 . .
C13 C12 C11 120.8(11) . .
C13 C12 H12 119.6 . .
C11 C12 H12 119.6 . .
C12 C13 C8 119.5(9) . .
C12 C13 H13 120.3 . .
C8 C13 H13 120.3 . .
N4 C14 S1 120.4(9) . .
N4 C14 S2 120.3(9) . .
S1 C14 S2 119.3(6) . .
N4 C15 H15A 109.5 . .
N4 C15 H15B 109.5 . .
H15A C15 H15B 109.5 . .
N4 C15 H15C 109.5 . .
H15A C15 H15C 109.5 . .
H15B C15 H15C 109.5 . .
N4 C16 H16A 109.5 . .
N4 C16 H16B 109.5 . .
H16A C16 H16B 109.5 . .
N4 C16 H16C 109.5 . .
H16A C16 H16C 109.5 . .
H16B C16 H16C 109.5 . .
N5 C17 S3 121.2(9) . .
N5 C17 S4 119.9(9) . .
S3 C17 S4 118.9(5) . .
N5 C18 H18A 109.5 . .
N5 C18 H18B 109.5 . .
H18A C18 H18B 109.5 . .
N5 C18 H18C 109.5 . .
H18A C18 H18C 109.5 . .
H18B C18 H18C 109.5 . .
N5 C19 H19A 109.5 . .
N5 C19 H19B 109.5 . .
H19A C19 H19B 109.5 . .
N5 C19 H19C 109.5 . .
H19A C19 H19C 109.5 . .
H19B C19 H19C 109.5 . .

loop_
_geom_bond_atom_site_label_1
_geom_bond_atom_site_label_2
_geom_bond_distance
_geom_bond_site_symmetry_2
Eu1 O1 2.380(5) .
Eu1 O1 2.398(6) 2_666
Eu1 N3 2.510(7) 2_666
Eu1 N1 2.589(6) .
Eu1 S2 2.844(3) .
Eu1 S1 2.853(2) .
Eu1 S3 2.857(2) .
Eu1 S4 2.870(3) .
Eu1 C6 3.234(8) 2_666
Eu1 Eu1 3.9817(9) 2_666
S1 C14 1.703(11) .
S2 C14 1.721(11) .
S3 C17 1.700(12) .
S4 C17 1.732(11) .
O1 C6 1.297(9) .
O1 Eu1 2.398(5) 2_666
N1 C5 1.343(11) .
N1 C1 1.361(11) .
N2 C6 1.302(11) .
N2 N3 1.408(10) .
N3 C7 1.323(11) .
N3 Eu1 2.510(7) 2_666
N4 C14 1.340(13) .
N4 C16 1.417(17) .
N4 C15 1.440(17) .
N5 C17 1.337(12) .
N5 C18 1.428(17) .
N5 C19 1.430(18) .
C1 C2 1.359(13) .
C1 H1 0.9500 .
C2 C3 1.381(13) .
C2 H2 0.9500 .
C3 C4 1.392(13) .
C3 H3 0.9500 .
C4 C5 1.388(12) .
C4 H4 0.9500 .
C5 C6 1.509(12) .
C6 Eu1 3.234(8) 2_666
C7 C8 1.444(12) .
C7 H7 0.9500 .
C8 C9 1.379(13) .
C8 C13 1.416(13) .
C9 C10 1.400(14) .
C9 H9 0.9500 .
C10 C11 1.370(16) .
C10 H10 0.9500 .
C11 C12 1.402(16) .
C11 H11 0.9500 .
C12 C13 1.383(14) .
C12 H12 0.9500 .
C13 H13 0.9500 .
C15 H15A 0.9800 .
C15 H15B 0.9800 .
C15 H15C 0.9800 .
C16 H16A 0.9800 .
C16 H16B 0.9800 .
C16 H16C 0.9800 .
C18 H18A 0.9800 .
C18 H18B 0.9800 .
C18 H18C 0.9800 .
C19 H19A 0.9800 .
C19 H19B 0.9800 .
C19 H19C 0.9800 .

loop_
_geom_torsion_atom_site_label_1
_geom_torsion_atom_site_label_2
_geom_torsion_atom_site_label_3
_geom_torsion_atom_site_label_4
_geom_torsion
_geom_torsion_site_symmetry_1
_geom_torsion_site_symmetry_2
_geom_torsion_site_symmetry_3
_geom_torsion_site_symmetry_4
C6 N2 N3 C7 -178.1(8) . . . .
C6 N2 N3 Eu1 5.3(9) . . . 2_666
C5 N1 C1 C2 0.6(13) . . . .
Eu1 N1 C1 C2 -176.1(7) . . . .
N1 C1 C2 C3 2.0(14) . . . .
C1 C2 C3 C4 -2.8(14) . . . .
C2 C3 C4 C5 1.1(14) . . . .
C1 N1 C5 C4 -2.4(12) . . . .
Eu1 N1 C5 C4 174.6(6) . . . .
C1 N1 C5 C6 176.9(8) . . . .
Eu1 N1 C5 C6 -6.1(9) . . . .
C3 C4 C5 N1 1.6(13) . . . .
C3 C4 C5 C6 -177.7(8) . . . .
Eu1 O1 C6 N2 -178.3(6) . . . .
Eu1 O1 C6 N2 -10.9(11) 2_666 . . .
Eu1 O1 C6 C5 3.3(10) . . . .
Eu1 O1 C6 C5 170.6(5) 2_666 . . .
Eu1 O1 C6 Eu1 -167.3(8) . . . 2_666
N3 N2 C6 O1 3.5(12) . . . .
N3 N2 C6 C5 -178.1(7) . . . .
N3 N2 C6 Eu1 -3.6(6) . . . 2_666
N1 C5 C6 O1 2.3(10) . . . .
C4 C5 C6 O1 -178.3(7) . . . .
N1 C5 C6 N2 -176.3(7) . . . .
C4 C5 C6 N2 3.1(12) . . . .
N1 C5 C6 Eu1 17.0(17) . . . 2_666
C4 C5 C6 Eu1 -163.7(10) . . . 2_666
N2 N3 C7 C8 -2.2(15) . . . .
Eu1 N3 C7 C8 174.2(8) 2_666 . . .
N3 C7 C8 C9 24.7(17) . . . .
N3 C7 C8 C13 -156.4(10) . . . .
C13 C8 C9 C10 -0.9(15) . . . .
C7 C8 C9 C10 177.9(9) . . . .
C8 C9 C10 C11 2.2(17) . . . .
C9 C10 C11 C12 -1.3(18) . . . .
C10 C11 C12 C13 -1.0(17) . . . .
C11 C12 C13 C8 2.3(16) . . . .
C9 C8 C13 C12 -1.4(15) . . . .
C7 C8 C13 C12 179.7(9) . . . .
C16 N4 C14 S1 178.2(10) . . . .
C15 N4 C14 S1 0.6(15) . . . .
C16 N4 C14 S2 -1.3(16) . . . .
C15 N4 C14 S2 -178.9(9) . . . .
Eu1 S1 C14 N4 -179.0(8) . . . .
Eu1 S1 C14 S2 0.5(5) . . . .
Eu1 S2 C14 N4 179.0(8) . . . .
Eu1 S2 C14 S1 -0.5(5) . . . .
C18 N5 C17 S3 1.8(13) . . . .
C19 N5 C17 S3 -178.1(9) . . . .
C18 N5 C17 S4 -178.7(8) . . . .
C19 N5 C17 S4 1.4(14) . . . .
Eu1 S3 C17 N5 178.3(8) . . . .
Eu1 S3 C17 S4 -1.2(5) . . . .
Eu1 S4 C17 N5 -178.3(7) . . . .
Eu1 S4 C17 S3 1.2(5) . . . .
